data_7201933
loop_
_publ_author_name
'Wang, Xiu-Jian'
'Gui, Liu-Cheng'
'Ni, Qing-Ling'
'Liao, Yan-Fang'
'Jiang, Xuan-Feng'
'Tang, Ling-Hua'
'Zhang, Zhong'
'Wu, Qiang'

_publ_section_title
;
 \p-Stacking induced complexes with Z-shape motifs featuring a
 complementary approach between electron-rich arene diamines and
 electron-deficient aromatic N-heterocycles
;
_journal_issue 8
_journal_name_full CrystEngComm
_journal_page_first 1003
_journal_paper_doi 10.1039/b800082d
_journal_volume 10
_journal_year 2008
_chemical_formula_moiety 'C60 H52 Cu2 N8 P2, 2(Cl O4), H2 O'
_chemical_formula_sum 'C60 H54 Cl2 Cu2 N8 O9 P2'
_chemical_formula_weight 1291.03
_chemical_name_systematic
;
?
;
_space_group_IT_number 14
_symmetry_cell_setting monoclinic
_symmetry_space_group_name_Hall '-P 2ybc'
_symmetry_space_group_name_H-M 'P 1 21/c 1'
_atom_sites_solution_hydrogens geom
_atom_sites_solution_primary direct
_atom_sites_solution_secondary difmap
_audit_creation_method SHELXL-97
_cell_angle_alpha 90.00
_cell_angle_beta 90.546(3)
_cell_angle_gamma 90.00
_cell_formula_units_Z 2
_cell_length_a 10.6264(14)
_cell_length_b 16.485(2)
_cell_length_c 16.248(2)
_cell_measurement_temperature 173(2)
_cell_measurement_theta_max 26.77
_cell_measurement_theta_min 2.27
_cell_volume 2846.1(6)
_computing_cell_refinement 'SAINT (Bruker, 1998)'
_computing_data_collection 'SMART (Bruker, 1998)'
_computing_data_reduction SAINT
_computing_molecular_graphics 'SHELXTL97 (Sheldrick, 1997)'
_computing_publication_material 'SHELXTL97 (Sheldrick, 1997)'
_computing_structure_refinement 'SHELXL-97 (Sheldrick, 1997)'
_computing_structure_solution 'SHELXS-97 (Sheldrick, 1990)'
_diffrn_ambient_temperature 173(2)
_diffrn_measured_fraction_theta_full 0.985
_diffrn_measured_fraction_theta_max 0.985
_diffrn_measurement_device_type 'Bruker SMART CCD area-detector'
_diffrn_measurement_method '\w scans'
_diffrn_radiation_monochromator graphite
_diffrn_radiation_source 'fine-focus sealed tube'
_diffrn_radiation_type MoK\a
_diffrn_radiation_wavelength 0.71073
_diffrn_reflns_av_R_equivalents 0.0293
_diffrn_reflns_av_sigmaI/netI 0.0430
_diffrn_reflns_limit_h_max 13
_diffrn_reflns_limit_h_min -12
_diffrn_reflns_limit_k_max 21
_diffrn_reflns_limit_k_min -19
_diffrn_reflns_limit_l_max 17
_diffrn_reflns_limit_l_min -20
_diffrn_reflns_number 14459
_diffrn_reflns_theta_full 27.08
_diffrn_reflns_theta_max 27.08
_diffrn_reflns_theta_min 1.76
_exptl_absorpt_coefficient_mu 0.963
_exptl_absorpt_correction_T_max 0.809
_exptl_absorpt_correction_T_min 0.661
_exptl_absorpt_correction_type multi-scan
_exptl_absorpt_process_details '(SADABS; Sheldrick, 1998)'
_exptl_crystal_colour red
_exptl_crystal_density_diffrn 1.506
_exptl_crystal_density_method 'not measured'
_exptl_crystal_description block
_exptl_crystal_F_000 1328
_exptl_crystal_size_max 0.44
_exptl_crystal_size_mid 0.32
_exptl_crystal_size_min 0.22
_refine_diff_density_max 0.955
_refine_diff_density_min -0.634
_refine_diff_density_rms 0.095
_refine_ls_extinction_method none
_refine_ls_goodness_of_fit_ref 1.037
_refine_ls_hydrogen_treatment constr
_refine_ls_matrix_type full
_refine_ls_number_parameters 379
_refine_ls_number_reflns 6164
_refine_ls_number_restraints 0
_refine_ls_restrained_S_all 1.037
_refine_ls_R_factor_all 0.0820
_refine_ls_R_factor_gt 0.0534
_refine_ls_shift/su_max 0.000
_refine_ls_shift/su_mean 0.000
_refine_ls_structure_factor_coef Fsqd
_refine_ls_weighting_details 'calc w=1/[\s^2^(Fo^2^)+(0.0957P)^2^+1.9182P] where P=(Fo^2^+2Fc^2^)/3'
_refine_ls_weighting_scheme calc
_refine_ls_wR_factor_gt 0.1439
_refine_ls_wR_factor_ref 0.1659
_reflns_number_gt 4310
_reflns_number_total 6164
_reflns_threshold_expression >2\s(I)
_cod_data_source_file b800082d.txt
_cod_data_source_block complex2
_cod_depositor_comments
;
The following automatic conversions were performed:
'_symmetry_cell_setting' value 'MONOCLINIC' changed to 'monoclinic'
according to '/home/saulius/struct/CIF-dictionaries/cif_core.dic'
dictionary named 'cif_core.dic' version 2.4.1 from 2010-06-29.

Automatic conversion script
Id: cif_fix_enum 1527 2010-12-29 10:47:43Z saulius 
;
_cod_original_cell_volume 2846.3(7)
_cod_original_sg_symbol_H-M 'P 21/c'
_cod_database_code 7201933

loop_
_symmetry_equiv_pos_as_xyz
'x, y, z'
'-x, y+1/2, -z+1/2'
'-x, -y, -z'
'x, -y-1/2, z-1/2'

loop_
_atom_site_label
_atom_site_type_symbol
_atom_site_fract_x
_atom_site_fract_y
_atom_site_fract_z
_atom_site_U_iso_or_equiv
_atom_site_adp_type
_atom_site_occupancy
_atom_site_symmetry_multiplicity
_atom_site_calc_flag
_atom_site_refinement_flags
_atom_site_disorder_assembly
_atom_site_disorder_group
Cu1 Cu -0.24493(4) 0.12252(3) -0.33850(3) 0.03226(16) Uani 1 1 d . . .
P1 P -0.07647(8) 0.18136(5) -0.28784(5) 0.0274(2) Uani 1 1 d . . .
N1 N 0.0680(3) 0.1482(2) -0.4255(2) 0.0400(7) Uani 1 1 d . . .
H1B H 0.0866 0.1890 -0.4582 0.048 Uiso 1 1 calc R . .
N2 N -0.2914(3) 0.14926(19) -0.46090(18) 0.0332(7) Uani 1 1 d . . .
N3 N -0.2832(2) 0.00727(17) -0.37983(17) 0.0298(6) Uani 1 1 d . . .
N4 N -0.3988(3) 0.1356(2) -0.2643(2) 0.0427(8) Uani 1 1 d . . .
C1 C 0.0039(3) -0.0715(2) -0.4565(2) 0.0340(8) Uani 1 1 d . . .
H1A H 0.0073 -0.1205 -0.4258 0.041 Uiso 1 1 calc R . .
C2 C 0.0333(3) 0.0011(2) -0.4182(2) 0.0354(8) Uani 1 1 d . . .
H2A H 0.0560 0.0010 -0.3615 0.042 Uiso 1 1 calc R . .
C3 C 0.0305(3) 0.0741(2) -0.4608(2) 0.0323(8) Uani 1 1 d . . .
C4 C 0.0770(3) 0.1599(2) -0.3383(2) 0.0374(8) Uani 1 1 d . . .
H4A H 0.1351 0.2055 -0.3271 0.045 Uiso 1 1 calc R . .
H4B H 0.1141 0.1106 -0.3132 0.045 Uiso 1 1 calc R . .
C5 C -0.0356(3) 0.1642(2) -0.1799(2) 0.0304(7) Uani 1 1 d . . .
C6 C -0.1136(4) 0.1149(2) -0.1327(2) 0.0372(8) Uani 1 1 d . . .
H6A H -0.1891 0.0940 -0.1562 0.045 Uiso 1 1 calc R . .
C7 C -0.0820(4) 0.0962(3) -0.0517(2) 0.0458(10) Uani 1 1 d . . .
H7A H -0.1353 0.0621 -0.0203 0.055 Uiso 1 1 calc R . .
C8 C 0.0260(5) 0.1269(3) -0.0170(2) 0.0497(11) Uani 1 1 d . . .
H8A H 0.0473 0.1140 0.0384 0.060 Uiso 1 1 calc R . .
C9 C 0.1033(4) 0.1762(3) -0.0621(2) 0.0488(10) Uani 1 1 d . . .
H9A H 0.1782 0.1972 -0.0379 0.059 Uiso 1 1 calc R . .
C10 C 0.0722(4) 0.1955(2) -0.1433(2) 0.0436(9) Uani 1 1 d . . .
H10A H 0.1254 0.2304 -0.1738 0.052 Uiso 1 1 calc R . .
C11 C -0.0895(3) 0.2923(2) -0.29779(19) 0.0279(7) Uani 1 1 d . . .
C12 C -0.2059(3) 0.3243(2) -0.3176(2) 0.0347(8) Uani 1 1 d . . .
H12A H -0.2758 0.2888 -0.3233 0.042 Uiso 1 1 calc R . .
C13 C -0.2236(4) 0.4068(3) -0.3293(2) 0.0402(9) Uani 1 1 d . . .
H13A H -0.3043 0.4276 -0.3435 0.048 Uiso 1 1 calc R . .
C14 C -0.1212(4) 0.4585(2) -0.3199(2) 0.0383(8) Uani 1 1 d . . .
H14A H -0.1314 0.5151 -0.3285 0.046 Uiso 1 1 calc R . .
C15 C -0.0064(4) 0.4281(2) -0.2984(2) 0.0415(9) Uani 1 1 d . . .
H15A H 0.0625 0.4641 -0.2906 0.050 Uiso 1 1 calc R . .
C16 C 0.0115(4) 0.3445(2) -0.2878(2) 0.0365(8) Uani 1 1 d . . .
H16A H 0.0924 0.3239 -0.2738 0.044 Uiso 1 1 calc R . .
C17 C -0.2946(4) 0.2193(3) -0.5018(2) 0.0440(9) Uani 1 1 d . . .
H17A H -0.2751 0.2676 -0.4726 0.053 Uiso 1 1 calc R . .
C18 C -0.3250(4) 0.2254(3) -0.5851(3) 0.0516(11) Uani 1 1 d . . .
H18A H -0.3252 0.2768 -0.6116 0.062 Uiso 1 1 calc R . .
C19 C -0.3543(4) 0.1573(3) -0.6281(2) 0.0510(11) Uani 1 1 d . . .
H19A H -0.3776 0.1609 -0.6846 0.061 Uiso 1 1 calc R . .
C20 C -0.3500(3) 0.0812(3) -0.5885(2) 0.0389(9) Uani 1 1 d . . .
C21 C -0.3795(4) 0.0064(3) -0.6289(2) 0.0485(11) Uani 1 1 d . . .
H21A H -0.4020 0.0067 -0.6856 0.058 Uiso 1 1 calc R . .
C22 C -0.3759(4) -0.0644(3) -0.5877(3) 0.0487(11) Uani 1 1 d . . .
H22A H -0.3948 -0.1134 -0.6160 0.058 Uiso 1 1 calc R . .
C23 C -0.3445(3) -0.0671(2) -0.5027(2) 0.0367(8) Uani 1 1 d . . .
C24 C -0.3132(3) 0.0054(2) -0.4608(2) 0.0316(8) Uani 1 1 d . . .
C25 C -0.3184(3) 0.0807(2) -0.5047(2) 0.0310(8) Uani 1 1 d . . .
C26 C -0.3430(4) -0.1394(3) -0.4572(3) 0.0471(10) Uani 1 1 d . . .
H26A H -0.3607 -0.1898 -0.4833 0.056 Uiso 1 1 calc R . .
C27 C -0.3160(4) -0.1365(2) -0.3751(3) 0.0461(10) Uani 1 1 d . . .
H27A H -0.3172 -0.1847 -0.3432 0.055 Uiso 1 1 calc R . .
C28 C -0.2862(3) -0.0618(2) -0.3380(2) 0.0386(8) Uani 1 1 d . . .
H28A H -0.2676 -0.0608 -0.2807 0.046 Uiso 1 1 calc R . .
C29 C -0.4805(4) 0.1325(3) -0.2213(3) 0.0533(12) Uani 1 1 d . . .
C30 C -0.5890(6) 0.1293(5) -0.1673(5) 0.115(3) Uani 1 1 d . . .
H30A H -0.6664 0.1346 -0.2001 0.173 Uiso 1 1 calc R . .
H30B H -0.5840 0.1738 -0.1274 0.173 Uiso 1 1 calc R . .
H30C H -0.5896 0.0774 -0.1380 0.173 Uiso 1 1 calc R . .
Cl1 Cl 0.38978(11) 0.16538(11) 0.13624(9) 0.0774(5) Uani 1 1 d . . .
O1 O 0.4430(7) 0.1924(5) 0.0627(4) 0.188(4) Uani 1 1 d . . .
O2 O 0.2849(5) 0.1205(5) 0.1190(4) 0.172(3) Uani 1 1 d . . .
O3 O 0.3403(5) 0.2319(4) 0.1909(4) 0.135(2) Uani 1 1 d . . .
O4 O 0.4738(4) 0.1210(3) 0.1811(3) 0.1127(18) Uani 1 1 d . . .
O5 O 0.5729(10) 0.0260(9) -0.0205(11) 0.196(8) Uani 0.50 1 d P . .
H5A H 0.5165 0.0139 0.0141 0.235 Uiso 0.50 1 d PR . .
H5B H 0.6393 0.0002 -0.0073 0.235 Uiso 0.50 1 d PR . .

loop_
_atom_site_aniso_label
_atom_site_aniso_U_11
_atom_site_aniso_U_22
_atom_site_aniso_U_33
_atom_site_aniso_U_23
_atom_site_aniso_U_13
_atom_site_aniso_U_12
Cu1 0.0337(3) 0.0347(3) 0.0283(2) -0.00274(17) -0.00477(18) -0.00267(18)
P1 0.0282(4) 0.0293(5) 0.0247(4) -0.0032(3) -0.0007(3) -0.0008(3)
N1 0.0470(18) 0.0374(17) 0.0358(17) -0.0054(14) 0.0115(14) -0.0028(15)
N2 0.0317(15) 0.0382(17) 0.0297(15) 0.0015(13) -0.0013(12) -0.0024(13)
N3 0.0260(14) 0.0330(16) 0.0304(15) -0.0022(12) -0.0035(12) 0.0011(12)
N4 0.0341(17) 0.055(2) 0.0396(18) -0.0152(15) 0.0039(15) -0.0050(15)
C1 0.0326(18) 0.039(2) 0.0309(18) 0.0035(15) 0.0025(14) 0.0022(15)
C2 0.0348(19) 0.047(2) 0.0243(17) -0.0023(15) 0.0055(14) 0.0055(16)
C3 0.0245(16) 0.038(2) 0.0343(18) -0.0054(15) 0.0084(14) 0.0011(14)
C4 0.0301(18) 0.044(2) 0.039(2) -0.0151(17) 0.0035(15) 0.0009(16)
C5 0.0383(19) 0.0265(18) 0.0263(17) -0.0037(13) -0.0048(14) 0.0064(14)
C6 0.036(2) 0.040(2) 0.0348(19) -0.0009(16) 0.0000(16) 0.0066(16)
C7 0.055(3) 0.046(2) 0.037(2) 0.0082(17) 0.0085(19) 0.0108(19)
C8 0.076(3) 0.047(2) 0.0265(19) 0.0022(17) -0.007(2) 0.011(2)
C9 0.067(3) 0.040(2) 0.040(2) -0.0051(17) -0.022(2) 0.002(2)
C10 0.057(3) 0.035(2) 0.039(2) 0.0003(16) -0.0114(18) -0.0060(18)
C11 0.0343(18) 0.0306(17) 0.0187(15) -0.0004(12) 0.0014(13) -0.0016(14)
C12 0.0339(18) 0.034(2) 0.0360(19) -0.0007(15) 0.0039(15) -0.0040(15)
C13 0.039(2) 0.041(2) 0.041(2) 0.0010(17) 0.0025(17) 0.0068(17)
C14 0.052(2) 0.0292(19) 0.0333(19) 0.0023(15) -0.0015(17) -0.0013(17)
C15 0.050(2) 0.034(2) 0.041(2) 0.0053(16) -0.0100(18) -0.0120(17)
C16 0.038(2) 0.035(2) 0.0359(19) 0.0015(16) -0.0072(16) -0.0034(16)
C17 0.047(2) 0.048(2) 0.037(2) 0.0082(17) -0.0042(17) -0.0063(18)
C18 0.053(3) 0.058(3) 0.044(2) 0.022(2) -0.008(2) -0.012(2)
C19 0.038(2) 0.088(4) 0.0270(19) 0.010(2) -0.0041(16) -0.009(2)
C20 0.0272(17) 0.063(3) 0.0265(18) 0.0002(17) 0.0026(14) -0.0049(17)
C21 0.034(2) 0.083(3) 0.0276(19) -0.016(2) -0.0050(16) -0.005(2)
C22 0.032(2) 0.068(3) 0.046(2) -0.029(2) 0.0005(17) -0.0037(19)
C23 0.0230(16) 0.049(2) 0.038(2) -0.0137(17) 0.0005(15) 0.0015(15)
C24 0.0188(15) 0.042(2) 0.0343(18) -0.0068(15) 0.0028(13) 0.0003(14)
C25 0.0212(16) 0.047(2) 0.0247(16) -0.0028(15) -0.0003(13) -0.0025(15)
C26 0.033(2) 0.037(2) 0.070(3) -0.016(2) -0.001(2) 0.0006(16)
C27 0.038(2) 0.033(2) 0.067(3) 0.0022(19) -0.004(2) 0.0021(16)
C28 0.0315(18) 0.039(2) 0.045(2) 0.0035(17) -0.0042(16) -0.0004(16)
C29 0.044(2) 0.056(3) 0.060(3) -0.023(2) 0.007(2) -0.014(2)
C30 0.084(4) 0.131(6) 0.133(6) -0.061(5) 0.063(4) -0.045(4)
Cl1 0.0404(6) 0.1145(12) 0.0773(9) 0.0496(9) -0.0056(6) 0.0010(7)
O1 0.182(6) 0.218(8) 0.166(6) 0.137(6) 0.091(5) 0.058(6)
O2 0.073(3) 0.321(11) 0.123(5) -0.056(5) -0.018(3) -0.023(4)
O3 0.090(4) 0.118(4) 0.197(6) 0.008(4) 0.025(4) 0.028(3)
O4 0.081(3) 0.171(5) 0.086(3) 0.034(3) -0.001(2) 0.050(3)
O5 0.098(8) 0.154(12) 0.33(2) -0.081(13) -0.084(11) 0.036(8)

loop_
_atom_type_symbol
_atom_type_description
_atom_type_scat_dispersion_real
_atom_type_scat_dispersion_imag
_atom_type_scat_source
C C 0.0033 0.0016 'International Tables Vol C Tables 4.2.6.8 and 6.1.1.4'
H H 0.0000 0.0000 'International Tables Vol C Tables 4.2.6.8 and 6.1.1.4'
N N 0.0061 0.0033 'International Tables Vol C Tables 4.2.6.8 and 6.1.1.4'
O O 0.0106 0.0060 'International Tables Vol C Tables 4.2.6.8 and 6.1.1.4'
P P 0.1023 0.0942 'International Tables Vol C Tables 4.2.6.8 and 6.1.1.4'
Cl Cl 0.1484 0.1585 'International Tables Vol C Tables 4.2.6.8 and 6.1.1.4'
Cu Cu 0.3201 1.2651 'International Tables Vol C Tables 4.2.6.8 and 6.1.1.4'

loop_
_geom_angle_atom_site_label_1
_geom_angle_atom_site_label_2
_geom_angle_atom_site_label_3
_geom_angle
_geom_angle_site_symmetry_1
_geom_angle_site_symmetry_3
_geom_angle_publ_flag
N4 Cu1 N3 97.64(12) . . yes
N4 Cu1 N2 110.76(13) . . yes
N3 Cu1 N2 80.79(12) . . yes
N4 Cu1 P1 112.69(9) . . yes
N3 Cu1 P1 133.71(8) . . yes
N2 Cu1 P1 116.66(9) . . yes
C5 P1 C11 104.80(15) . . yes
C5 P1 C4 101.07(17) . . yes
C11 P1 C4 102.44(17) . . yes
C5 P1 Cu1 118.60(12) . . ?
C11 P1 Cu1 110.27(11) . . ?
C4 P1 Cu1 117.73(12) . . ?
C3 N1 C4 122.4(3) . . ?
C3 N1 H1B 118.8 . . ?
C4 N1 H1B 118.8 . . ?
C17 N2 C25 116.9(3) . . ?
C17 N2 Cu1 131.5(3) . . ?
C25 N2 Cu1 111.6(2) . . ?
C28 N3 C24 118.2(3) . . ?
C28 N3 Cu1 129.2(3) . . ?
C24 N3 Cu1 112.5(2) . . ?
C29 N4 Cu1 171.0(4) . . ?
C2 C1 C3 121.1(3) . 3_554 ?
C2 C1 H1A 119.4 . . ?
C3 C1 H1A 119.4 3_554 . ?
C1 C2 C3 121.5(3) . . ?
C1 C2 H2A 119.3 . . ?
C3 C2 H2A 119.3 . . ?
C2 C3 C1 117.4(3) . 3_554 ?
C2 C3 N1 123.1(3) . . ?
C1 C3 N1 119.4(3) 3_554 . ?
N1 C4 P1 114.2(3) . . ?
N1 C4 H4A 108.7 . . ?
P1 C4 H4A 108.7 . . ?
N1 C4 H4B 108.7 . . ?
P1 C4 H4B 108.7 . . ?
H4A C4 H4B 107.6 . . ?
C10 C5 C6 118.3(3) . . ?
C10 C5 P1 122.9(3) . . ?
C6 C5 P1 118.8(3) . . ?
C7 C6 C5 120.6(4) . . ?
C7 C6 H6A 119.7 . . ?
C5 C6 H6A 119.7 . . ?
C8 C7 C6 120.1(4) . . ?
C8 C7 H7A 120.0 . . ?
C6 C7 H7A 120.0 . . ?
C7 C8 C9 120.2(4) . . ?
C7 C8 H8A 119.9 . . ?
C9 C8 H8A 119.9 . . ?
C8 C9 C10 120.1(4) . . ?
C8 C9 H9A 119.9 . . ?
C10 C9 H9A 119.9 . . ?
C5 C10 C9 120.7(4) . . ?
C5 C10 H10A 119.7 . . ?
C9 C10 H10A 119.7 . . ?
C12 C11 C16 118.8(3) . . ?
C12 C11 P1 117.9(3) . . ?
C16 C11 P1 123.4(3) . . ?
C11 C12 C13 121.9(3) . . ?
C11 C12 H12A 119.1 . . ?
C13 C12 H12A 119.1 . . ?
C12 C13 C14 118.8(4) . . ?
C12 C13 H13A 120.6 . . ?
C14 C13 H13A 120.6 . . ?
C15 C14 C13 120.1(4) . . ?
C15 C14 H14A 119.9 . . ?
C13 C14 H14A 119.9 . . ?
C14 C15 C16 120.9(3) . . ?
C14 C15 H15A 119.6 . . ?
C16 C15 H15A 119.6 . . ?
C11 C16 C15 119.5(3) . . ?
C11 C16 H16A 120.2 . . ?
C15 C16 H16A 120.2 . . ?
N2 C17 C18 123.6(4) . . ?
N2 C17 H17A 118.2 . . ?
C18 C17 H17A 118.2 . . ?
C19 C18 C17 119.4(4) . . ?
C19 C18 H18A 120.3 . . ?
C17 C18 H18A 120.3 . . ?
C18 C19 C20 119.6(4) . . ?
C18 C19 H19A 120.2 . . ?
C20 C19 H19A 120.2 . . ?
C25 C20 C19 117.1(4) . . ?
C25 C20 C21 119.5(4) . . ?
C19 C20 C21 123.4(4) . . ?
C22 C21 C20 120.9(4) . . ?
C22 C21 H21A 119.5 . . ?
C20 C21 H21A 119.5 . . ?
C21 C22 C23 121.2(4) . . ?
C21 C22 H22A 119.4 . . ?
C23 C22 H22A 119.4 . . ?
C26 C23 C24 117.6(4) . . ?
C26 C23 C22 122.8(4) . . ?
C24 C23 C22 119.6(4) . . ?
N3 C24 C23 122.7(3) . . ?
N3 C24 C25 118.2(3) . . ?
C23 C24 C25 119.0(3) . . ?
N2 C25 C20 123.4(4) . . ?
N2 C25 C24 116.8(3) . . ?
C20 C25 C24 119.8(3) . . ?
C27 C26 C23 119.2(4) . . ?
C27 C26 H26A 120.4 . . ?
C23 C26 H26A 120.4 . . ?
C26 C27 C28 119.7(4) . . ?
C26 C27 H27A 120.2 . . ?
C28 C27 H27A 120.2 . . ?
N3 C28 C27 122.6(4) . . ?
N3 C28 H28A 118.7 . . ?
C27 C28 H28A 118.7 . . ?
N4 C29 C30 178.4(6) . . ?
C29 C30 H30A 109.5 . . ?
C29 C30 H30B 109.5 . . ?
H30A C30 H30B 109.5 . . ?
C29 C30 H30C 109.5 . . ?
H30A C30 H30C 109.5 . . ?
H30B C30 H30C 109.5 . . ?
O4 Cl1 O2 110.4(5) . . ?
O4 Cl1 O1 111.1(4) . . ?
O2 Cl1 O1 109.5(5) . . ?
O4 Cl1 O3 107.8(4) . . ?
O2 Cl1 O3 103.1(4) . . ?
O1 Cl1 O3 114.7(4) . . ?
H5A O5 H5B 107.7 . . ?

loop_
_geom_bond_atom_site_label_1
_geom_bond_atom_site_label_2
_geom_bond_distance
_geom_bond_site_symmetry_2
_geom_bond_publ_flag
Cu1 N4 2.052(3) . yes
Cu1 N3 2.054(3) . yes
Cu1 N2 2.092(3) . yes
Cu1 P1 2.1897(10) . yes
P1 C5 1.825(3) . yes
P1 C11 1.841(4) . yes
P1 C4 1.866(4) . yes
N1 C3 1.406(5) . ?
N1 C4 1.432(5) . ?
N1 H1B 0.8800 . ?
N2 C17 1.332(5) . ?
N2 C25 1.364(5) . ?
N3 C28 1.327(5) . ?
N3 C24 1.350(4) . ?
N4 C29 1.120(5) . ?
C1 C2 1.384(5) . ?
C1 C3 1.390(5) 3_554 ?
C1 H1A 0.9500 . ?
C2 C3 1.387(5) . ?
C2 H2A 0.9500 . ?
C3 C1 1.390(5) 3_554 ?
C4 H4A 0.9900 . ?
C4 H4B 0.9900 . ?
C5 C10 1.385(5) . ?
C5 C6 1.395(5) . ?
C6 C7 1.391(5) . ?
C6 H6A 0.9500 . ?
C7 C8 1.370(6) . ?
C7 H7A 0.9500 . ?
C8 C9 1.372(6) . ?
C8 H8A 0.9500 . ?
C9 C10 1.395(6) . ?
C9 H9A 0.9500 . ?
C10 H10A 0.9500 . ?
C11 C12 1.380(5) . ?
C11 C16 1.385(5) . ?
C12 C13 1.385(6) . ?
C12 H12A 0.9500 . ?
C13 C14 1.389(6) . ?
C13 H13A 0.9500 . ?
C14 C15 1.361(6) . ?
C14 H14A 0.9500 . ?
C15 C16 1.402(5) . ?
C15 H15A 0.9500 . ?
C16 H16A 0.9500 . ?
C17 C18 1.391(6) . ?
C17 H17A 0.9500 . ?
C18 C19 1.357(7) . ?
C18 H18A 0.9500 . ?
C19 C20 1.412(6) . ?
C19 H19A 0.9500 . ?
C20 C25 1.400(5) . ?
C20 C21 1.430(6) . ?
C21 C22 1.346(7) . ?
C21 H21A 0.9500 . ?
C22 C23 1.418(6) . ?
C22 H22A 0.9500 . ?
C23 C26 1.402(6) . ?
C23 C24 1.415(5) . ?
C24 C25 1.433(5) . ?
C26 C27 1.363(6) . ?
C26 H26A 0.9500 . ?
C27 C28 1.406(6) . ?
C27 H27A 0.9500 . ?
C28 H28A 0.9500 . ?
C29 C30 1.457(7) . ?
C30 H30A 0.9800 . ?
C30 H30B 0.9800 . ?
C30 H30C 0.9800 . ?
Cl1 O4 1.361(4) . ?
Cl1 O2 1.364(6) . ?
Cl1 O1 1.400(5) . ?
Cl1 O3 1.509(6) . ?
O5 H5A 0.8500 . ?
O5 H5B 0.8501 . ?
